data_4119623
loop_
_publ_author_name
'Julien Lieffrig'
'Olivier Jeannin'
'Marc Fourmigu\'e'

_publ_section_title
;
 Expanded Halogen-Bonded Anion Organic Networks with Star-Shaped
 Iodoethynyl-Substituted Molecules: From Corrugated 2D Hexagonal Lattices
 to Pyrite-Type 2-Fold Interpenetrated Cubic Lattices
;
_journal_name_full 'Journal of the American Chemical Society'
_journal_page_first 6200
_journal_page_last 6210
_journal_paper_doi 10.1021/ja400740v
_journal_volume 135
_journal_year 2013
_chemical_formula_moiety 'C12 F3 I3, C8 H20 N, C H Cl3, Br'
_chemical_formula_sum 'C21 H21 Br Cl3 F3 I3 N'
_chemical_formula_weight 911.35
_chemical_name_systematic
; 
 ? 
;
_space_group_IT_number 14
_symmetry_cell_setting monoclinic
_symmetry_space_group_name_Hall '-P 2yn'
_symmetry_space_group_name_H-M 'P 1 21/n 1'
_atom_sites_solution_hydrogens geom
_atom_sites_solution_primary direct
_atom_sites_solution_secondary difmap
_audit_creation_method SHELXL-97
_cell_angle_alpha 90.00
_cell_angle_beta 98.6770(10)
_cell_angle_gamma 90.00
_cell_formula_units_Z 4
_cell_length_a 9.83820(10)
_cell_length_b 19.2030(4)
_cell_length_c 16.0481(3)
_cell_measurement_reflns_used 7113
_cell_measurement_temperature 293(2)
_cell_measurement_theta_max 27.4965
_cell_measurement_theta_min 3.551
_cell_volume 2997.15(9)
_computing_cell_refinement 'Dirax/lsq (Duisenberg & Schreurs, 1989-2000)'
_computing_data_collection 'Collect (Bruker AXS BV, 1997-2004)'
_computing_data_reduction 'EvalCCD (Duisenberg & Schreurs 1990-2000)'
_computing_molecular_graphics 'Ortep-3 for Windows (Farrugia, 1997)'
_computing_publication_material 'WinGX publication routines (Farrugia, 1999)'
_computing_structure_refinement 'SHELXL-97 (Sheldrick, 1997)'
_computing_structure_solution 'SIR92 (Altomare et al., 1993)'
_diffrn_ambient_temperature 293(2)
_diffrn_detector_area_resol_mean 9
_diffrn_measured_fraction_theta_full 0.997
_diffrn_measured_fraction_theta_max 0.997
_diffrn_measurement_device '95mm CCD camera on \k-goniostat'
_diffrn_measurement_device_type KappaCCD
_diffrn_measurement_method CCD
_diffrn_radiation_monochromator 'horizonally mounted graphite crystal'
_diffrn_radiation_source 'fine-focus sealed tube'
_diffrn_radiation_type MoK\a
_diffrn_radiation_wavelength 0.71073
_diffrn_reflns_av_R_equivalents 0.0642
_diffrn_reflns_av_sigmaI/netI 0.0389
_diffrn_reflns_limit_h_max 12
_diffrn_reflns_limit_h_min -11
_diffrn_reflns_limit_k_max 24
_diffrn_reflns_limit_k_min -23
_diffrn_reflns_limit_l_max 20
_diffrn_reflns_limit_l_min -20
_diffrn_reflns_number 53379
_diffrn_reflns_theta_full 27.50
_diffrn_reflns_theta_max 27.50
_diffrn_reflns_theta_min 3.71
_exptl_absorpt_coefficient_mu 4.758
_exptl_absorpt_correction_T_max 0.788
_exptl_absorpt_correction_T_min 0.454
_exptl_absorpt_correction_type multi-scan
_exptl_absorpt_process_details
;
  [Sheldrick, G.M. (2002). SADABS Bruker AXS Inc., Madison, Wisconsin, USA]
;
_exptl_crystal_colour white
_exptl_crystal_density_diffrn 2.020
_exptl_crystal_description stick
_exptl_crystal_F_000 1704
_exptl_crystal_size_max 0.22
_exptl_crystal_size_mid 0.14
_exptl_crystal_size_min 0.05
_refine_diff_density_max 1.031
_refine_diff_density_min -0.830
_refine_diff_density_rms 0.120
_refine_ls_extinction_method none
_refine_ls_goodness_of_fit_ref 1.077
_refine_ls_hydrogen_treatment constr
_refine_ls_matrix_type full
_refine_ls_number_parameters 289
_refine_ls_number_reflns 6867
_refine_ls_number_restraints 0
_refine_ls_restrained_S_all 1.077
_refine_ls_R_factor_all 0.1026
_refine_ls_R_factor_gt 0.0568
_refine_ls_shift/su_max 0.001
_refine_ls_shift/su_mean 0.000
_refine_ls_structure_factor_coef Fsqd
_refine_ls_weighting_details 'calc w=1/[\s^2^(Fo^2^)+(0.0229P)^2^+18.0652P] where P=(Fo^2^+2Fc^2^)/3'
_refine_ls_weighting_scheme calc
_refine_ls_wR_factor_gt 0.0975
_refine_ls_wR_factor_ref 0.1143
_reflns_number_gt 4408
_reflns_number_total 6867
_reflns_threshold_expression >2sigma(I)
_cod_data_source_file ja400740v_si_001_06.cif
_cod_data_source_block 1-Et4NBr
_cod_original_sg_symbol_H-M 'P 21/n'
_cod_database_code 4119623

loop_
_symmetry_equiv_pos_as_xyz
'x, y, z'
'-x+1/2, y+1/2, -z+1/2'
'-x, -y, -z'
'x-1/2, -y-1/2, z-1/2'

loop_
_atom_site_label
_atom_site_type_symbol
_atom_site_fract_x
_atom_site_fract_y
_atom_site_fract_z
_atom_site_U_iso_or_equiv
_atom_site_adp_type
_atom_site_occupancy
_atom_site_symmetry_multiplicity
_atom_site_calc_flag
_atom_site_refinement_flags
I001 I 1.09371(6) 0.28662(3) 0.53918(4) 0.06742(18) Uani 1 1 d .
I002 I 0.42197(5) 0.59998(3) 0.15592(3) 0.06108(16) Uani 1 1 d .
I003 I 0.42667(6) 0.61097(3) 0.80656(3) 0.06391(17) Uani 1 1 d .
F3 F 0.7869(5) 0.4793(3) 0.6638(3) 0.0752(14) Uani 1 1 d .
F2 F 0.4965(5) 0.6255(3) 0.4844(3) 0.0744(14) Uani 1 1 d .
F1 F 0.7965(5) 0.4751(3) 0.3736(3) 0.0775(14) Uani 1 1 d .
C1 C 0.9776(9) 0.3737(4) 0.5352(5) 0.062(2) Uani 1 1 d .
C2 C 0.8990(8) 0.4197(5) 0.5291(5) 0.060(2) Uani 1 1 d .
C3 C 0.7984(8) 0.4760(4) 0.5198(5) 0.0545(19) Uani 1 1 d .
C4 C 0.7466(8) 0.5015(4) 0.4404(5) 0.0544(19) Uani 1 1 d .
C5 C 0.6443(8) 0.5519(4) 0.4250(4) 0.0527(18) Uani 1 1 d .
C6 C 0.5966(8) 0.5775(4) 0.4959(5) 0.0544(19) Uani 1 1 d .
C7 C 0.6417(8) 0.5555(4) 0.5776(4) 0.0524(18) Uani 1 1 d .
C8 C 0.7417(8) 0.5047(4) 0.5864(4) 0.0546(19) Uani 1 1 d .
C9 C 0.5263(8) 0.5841(4) 0.2723(5) 0.060(2) Uani 1 1 d .
C10 C 0.5855(8) 0.5715(4) 0.3417(5) 0.060(2) Uani 1 1 d .
C11 C 0.5239(9) 0.5940(5) 0.7069(5) 0.066(2) Uani 1 1 d .
C12 C 0.5788(9) 0.5790(4) 0.6481(5) 0.061(2) Uani 1 1 d .
Br Br 0.24037(9) 0.12975(5) 0.53255(5) 0.0665(2) Uani 1 1 d .
N1 N 0.8983(7) 0.6450(4) 0.1293(4) 0.0640(18) Uani 1 1 d .
C13 C 0.8669(14) 0.6136(8) 0.0434(7) 0.131(5) Uani 1 1 d .
H13A H 0.9305 0.5755 0.0398 0.157 Uiso 1 1 calc R
H13B H 0.8845 0.6485 0.0025 0.157 Uiso 1 1 calc R
C14 C 0.7224(12) 0.5865(8) 0.0182(8) 0.128(5) Uani 1 1 d .
H14A H 0.7133 0.5674 -0.0376 0.191 Uiso 1 1 calc R
H14B H 0.6581 0.6240 0.0191 0.191 Uiso 1 1 calc R
H14C H 0.7040 0.5510 0.0570 0.191 Uiso 1 1 calc R
C15 C 0.869(2) 0.5921(8) 0.1944(10) 0.157(6) Uani 1 1 d .
H15A H 0.8927 0.6120 0.2502 0.188 Uiso 1 1 calc R
H15B H 0.7708 0.5821 0.1859 0.188 Uiso 1 1 calc R
C16 C 0.947(2) 0.5250(9) 0.1899(12) 0.221(11) Uani 1 1 d .
H16A H 0.9217 0.4928 0.2308 0.331 Uiso 1 1 calc R
H16B H 1.0435 0.5341 0.2015 0.331 Uiso 1 1 calc R
H16C H 0.9242 0.5053 0.1345 0.331 Uiso 1 1 calc R
C17 C 1.0427(12) 0.6692(9) 0.1430(10) 0.150(6) Uani 1 1 d .
H17A H 1.0526 0.7062 0.1031 0.180 Uiso 1 1 calc R
H17B H 1.1016 0.6311 0.1313 0.180 Uiso 1 1 calc R
C18 C 1.0929(12) 0.6967(8) 0.2341(8) 0.134(5) Uani 1 1 d .
H18A H 1.1861 0.7126 0.2380 0.201 Uiso 1 1 calc R
H18B H 1.0882 0.6597 0.2739 0.201 Uiso 1 1 calc R
H18C H 1.0352 0.7345 0.2463 0.201 Uiso 1 1 calc R
C19 C 0.8011(13) 0.7064(7) 0.1401(10) 0.128(5) Uani 1 1 d .
H19A H 0.7076 0.6890 0.1334 0.154 Uiso 1 1 calc R
H19B H 0.8234 0.7241 0.1971 0.154 Uiso 1 1 calc R
C20 C 0.807(2) 0.7635(8) 0.0819(13) 0.213(11) Uani 1 1 d .
H20A H 0.7451 0.7996 0.0937 0.320 Uiso 1 1 calc R
H20B H 0.7802 0.7472 0.0252 0.320 Uiso 1 1 calc R
H20C H 0.8988 0.7815 0.0881 0.320 Uiso 1 1 calc R
Cl1 Cl 0.8400(5) 0.6329(4) 0.8196(3) 0.206(3) Uani 1 1 d .
Cl2 Cl 0.9919(6) 0.6548(4) 0.6939(3) 0.208(3) Uani 1 1 d .
Cl3 Cl 1.0023(7) 0.7532(2) 0.8271(4) 0.259(4) Uani 1 1 d .
C21 C 0.9902(11) 0.6683(6) 0.7979(7) 0.094(3) Uani 1 1 d .
H21 H 1.0673 0.6429 0.8299 0.113 Uiso 1 1 calc R

loop_
_atom_site_aniso_label
_atom_site_aniso_U_11
_atom_site_aniso_U_22
_atom_site_aniso_U_33
_atom_site_aniso_U_23
_atom_site_aniso_U_13
_atom_site_aniso_U_12
I001 0.0667(4) 0.0669(4) 0.0669(4) 0.0089(3) 0.0040(3) 0.0130(3)
I002 0.0546(3) 0.0788(4) 0.0474(3) 0.0057(3) -0.0004(2) 0.0072(3)
I003 0.0755(4) 0.0662(4) 0.0492(3) -0.0074(3) 0.0068(2) 0.0044(3)
F3 0.083(3) 0.091(4) 0.047(3) 0.008(2) -0.005(2) 0.011(3)
F2 0.078(3) 0.075(3) 0.069(3) 0.002(3) 0.010(2) 0.027(3)
F1 0.085(3) 0.097(4) 0.049(3) -0.007(3) 0.005(2) 0.025(3)
C1 0.058(5) 0.057(5) 0.068(5) 0.006(4) -0.003(4) 0.003(4)
C2 0.054(5) 0.066(6) 0.058(5) 0.001(4) -0.002(4) 0.002(4)
C3 0.054(4) 0.057(5) 0.048(4) 0.005(4) -0.005(3) -0.002(4)
C4 0.056(5) 0.060(5) 0.045(4) -0.010(4) 0.001(3) -0.003(4)
C5 0.058(5) 0.059(5) 0.038(4) -0.003(3) -0.002(3) -0.004(4)
C6 0.051(4) 0.052(5) 0.058(5) -0.001(4) -0.001(3) 0.007(4)
C7 0.056(4) 0.058(5) 0.043(4) -0.005(3) 0.003(3) -0.006(4)
C8 0.055(5) 0.061(5) 0.042(4) 0.004(4) -0.008(3) -0.010(4)
C9 0.054(5) 0.068(5) 0.058(5) 0.008(4) 0.001(4) 0.012(4)
C10 0.059(5) 0.065(5) 0.054(5) -0.002(4) 0.005(4) 0.011(4)
C11 0.075(6) 0.067(6) 0.056(5) -0.006(4) 0.006(4) 0.000(5)
C12 0.071(5) 0.059(5) 0.051(5) -0.001(4) 0.001(4) 0.001(4)
Br 0.0704(5) 0.0841(6) 0.0425(4) -0.0046(4) 0.0006(4) 0.0066(5)
N1 0.047(4) 0.080(5) 0.066(4) -0.006(4) 0.012(3) 0.002(3)
C13 0.137(11) 0.184(15) 0.065(7) -0.015(8) -0.002(7) -0.014(10)
C14 0.099(9) 0.163(13) 0.109(10) -0.016(9) -0.021(7) -0.022(9)
C15 0.231(19) 0.123(13) 0.124(12) 0.012(10) 0.055(12) 0.005(13)
C16 0.28(2) 0.105(13) 0.23(2) 0.008(13) -0.129(18) 0.026(14)
C17 0.062(7) 0.218(18) 0.171(14) -0.048(13) 0.024(8) 0.005(9)
C18 0.096(9) 0.160(13) 0.136(11) -0.076(10) -0.016(8) 0.005(8)
C19 0.086(8) 0.120(11) 0.180(14) -0.014(10) 0.024(9) 0.004(8)
C20 0.21(2) 0.110(13) 0.28(2) 0.073(15) -0.094(17) -0.051(13)
Cl1 0.122(3) 0.329(8) 0.165(4) -0.018(5) 0.015(3) -0.075(4)
Cl2 0.239(6) 0.292(7) 0.099(3) 0.029(4) 0.040(3) 0.022(5)
Cl3 0.343(8) 0.080(3) 0.281(7) -0.008(3) -0.184(6) 0.022(4)
C21 0.096(8) 0.084(7) 0.088(7) -0.008(6) -0.032(6) 0.008(6)

loop_
_atom_type_symbol
_atom_type_description
_atom_type_scat_dispersion_real
_atom_type_scat_dispersion_imag
_atom_type_scat_source
C C 0.0033 0.0016 'International Tables Vol C Tables 4.2.6.8 and 6.1.1.4'
H H 0.0000 0.0000 'International Tables Vol C Tables 4.2.6.8 and 6.1.1.4'
N N 0.0061 0.0033 'International Tables Vol C Tables 4.2.6.8 and 6.1.1.4'
F F 0.0171 0.0103 'International Tables Vol C Tables 4.2.6.8 and 6.1.1.4'
Br Br -0.2901 2.4595 'International Tables Vol C Tables 4.2.6.8 and 6.1.1.4'
I I -0.4742 1.8119 'International Tables Vol C Tables 4.2.6.8 and 6.1.1.4'
O O 0.0106 0.0060 'International Tables Vol C Tables 4.2.6.8 and 6.1.1.4'
Cl Cl 0.1484 0.1585 'International Tables Vol C Tables 4.2.6.8 and 6.1.1.4'

loop_
_geom_angle_atom_site_label_1
_geom_angle_atom_site_label_2
_geom_angle_atom_site_label_3
_geom_angle
C2 C1 I001 172.8(8)
C1 C2 C3 178.4(9)
C4 C3 C8 115.6(7)
C4 C3 C2 120.3(7)
C8 C3 C2 124.0(7)
F1 C4 C3 118.2(7)
F1 C4 C5 117.5(7)
C3 C4 C5 124.3(7)
C6 C5 C4 115.3(7)
C6 C5 C10 122.5(7)
C4 C5 C10 122.0(7)
F2 C6 C5 117.6(7)
F2 C6 C7 117.6(7)
C5 C6 C7 124.7(7)
C8 C7 C6 115.8(7)
C8 C7 C12 121.7(7)
C6 C7 C12 122.2(7)
F3 C8 C7 118.8(7)
F3 C8 C3 116.8(7)
C7 C8 C3 124.4(7)
C10 C9 I002 176.8(8)
C9 C10 C5 174.1(9)
C12 C11 I003 175.2(8)
C11 C12 C7 175.7(9)
C17 N1 C13 108.9(9)
C17 N1 C15 112.9(11)
C13 N1 C15 109.3(10)
C17 N1 C19 109.9(10)
C13 N1 C19 111.4(9)
C15 N1 C19 104.4(10)
N1 C13 C14 116.2(11)
N1 C13 H13A 108.2
C14 C13 H13A 108.2
N1 C13 H13B 108.2
C14 C13 H13B 108.2
H13A C13 H13B 107.4
C13 C14 H14A 109.5
C13 C14 H14B 109.5
H14A C14 H14B 109.5
C13 C14 H14C 109.5
H14A C14 H14C 109.5
H14B C14 H14C 109.5
C16 C15 N1 112.9(14)
C16 C15 H15A 109.0
N1 C15 H15A 109.0
C16 C15 H15B 109.0
N1 C15 H15B 109.0
H15A C15 H15B 107.8
C15 C16 H16A 109.5
C15 C16 H16B 109.5
H16A C16 H16B 109.5
C15 C16 H16C 109.5
H16A C16 H16C 109.5
H16B C16 H16C 109.5
N1 C17 C18 113.9(11)
N1 C17 H17A 108.8
C18 C17 H17A 108.8
N1 C17 H17B 108.8
C18 C17 H17B 108.8
H17A C17 H17B 107.7
C17 C18 H18A 109.5
C17 C18 H18B 109.5
H18A C18 H18B 109.5
C17 C18 H18C 109.5
H18A C18 H18C 109.5
H18B C18 H18C 109.5
C20 C19 N1 115.0(14)
C20 C19 H19A 108.5
N1 C19 H19A 108.5
C20 C19 H19B 108.5
N1 C19 H19B 108.5
H19A C19 H19B 107.5
C19 C20 H20A 109.5
C19 C20 H20B 109.5
H20A C20 H20B 109.5
C19 C20 H20C 109.5
H20A C20 H20C 109.5
H20B C20 H20C 109.5
Cl2 C21 Cl3 114.2(7)
Cl2 C21 Cl1 106.1(6)
Cl3 C21 Cl1 110.6(8)
Cl2 C21 H21 108.6
Cl3 C21 H21 108.6
Cl1 C21 H21 108.6

loop_
_geom_bond_atom_site_label_1
_geom_bond_atom_site_label_2
_geom_bond_distance
I001 C1 2.021(9)
I002 C9 2.015(8)
I003 C11 2.010(9)
F3 C8 1.345(8)
F2 C6 1.340(8)
F1 C4 1.345(8)
C1 C2 1.168(11)
C2 C3 1.458(11)
C3 C4 1.388(10)
C3 C8 1.391(11)
C4 C5 1.392(10)
C5 C6 1.385(10)
C5 C10 1.426(10)
C6 C7 1.385(10)
C7 C8 1.379(11)
C7 C12 1.442(11)
C9 C10 1.200(10)
C11 C12 1.190(11)
N1 C17 1.479(13)
N1 C13 1.494(13)
N1 C15 1.516(15)
N1 C19 1.543(14)
C13 C14 1.511(16)
C13 H13A 0.9700
C13 H13B 0.9700
C14 H14A 0.9600
C14 H14B 0.9600
C14 H14C 0.9600
C15 C16 1.51(2)
C15 H15A 0.9700
C15 H15B 0.9700
C16 H16A 0.9600
C16 H16B 0.9600
C16 H16C 0.9600
C17 C18 1.562(17)
C17 H17A 0.9700
C17 H17B 0.9700
C18 H18A 0.9600
C18 H18B 0.9600
C18 H18C 0.9600
C19 C20 1.447(19)
C19 H19A 0.9700
C19 H19B 0.9700
C20 H20A 0.9600
C20 H20B 0.9600
C20 H20C 0.9600
Cl1 C21 1.710(13)
Cl2 C21 1.691(11)
Cl3 C21 1.695(11)
C21 H21 0.9800

loop_
_geom_torsion_atom_site_label_1
_geom_torsion_atom_site_label_2
_geom_torsion_atom_site_label_3
_geom_torsion_atom_site_label_4
_geom_torsion
I001 C1 C2 C3 -20(42)
C1 C2 C3 C4 -51(37)
C1 C2 C3 C8 125(37)
C8 C3 C4 F1 -179.3(7)
C2 C3 C4 F1 -3.0(11)
C8 C3 C4 C5 -0.5(12)
C2 C3 C4 C5 175.8(7)
F1 C4 C5 C6 -179.9(7)
C3 C4 C5 C6 1.3(12)
F1 C4 C5 C10 4.9(12)
C3 C4 C5 C10 -173.9(8)
C4 C5 C6 F2 -179.1(7)
C10 C5 C6 F2 -3.9(12)
C4 C5 C6 C7 -1.2(12)
C10 C5 C6 C7 174.0(8)
F2 C6 C7 C8 178.1(7)
C5 C6 C7 C8 0.3(12)
F2 C6 C7 C12 4.1(12)
C5 C6 C7 C12 -173.7(8)
C6 C7 C8 F3 -177.8(7)
C12 C7 C8 F3 -3.8(11)
C6 C7 C8 C3 0.7(12)
C12 C7 C8 C3 174.7(8)
C4 C3 C8 F3 177.9(7)
C2 C3 C8 F3 1.8(12)
C4 C3 C8 C7 -0.6(12)
C2 C3 C8 C7 -176.7(7)
I002 C9 C10 C5 -27(21)
C6 C5 C10 C9 -75(9)
C4 C5 C10 C9 99(9)
I003 C11 C12 C7 1(20)
C8 C7 C12 C11 -60(12)
C6 C7 C12 C11 113(12)
C17 N1 C13 C14 -179.5(13)
C15 N1 C13 C14 56.8(16)
C19 N1 C13 C14 -58.1(15)
C17 N1 C15 C16 -64.9(16)
C13 N1 C15 C16 56.4(16)
C19 N1 C15 C16 175.7(13)
C13 N1 C17 C18 -174.4(12)
C15 N1 C17 C18 -52.8(16)
C19 N1 C17 C18 63.3(16)
C17 N1 C19 C20 60.8(15)
C13 N1 C19 C20 -60.0(15)
C15 N1 C19 C20 -177.8(13)
